data_2013264
loop_
_publ_author_name
'Bajue, Stanley A.'
'Lewis, Choy'
'Clarke, Karen'
'Bramwell, Fitzgerald B.'
'Patrick, Brian O.'
'Brock, Carolyn Pratt'

_publ_section_title
;
 Isostructural or not? Adducts of some aryltin halides with
 (<i>E</i>)-1,2-bis(4-pyridyl)ethene
;
_journal_issue 6
_journal_name_full 'Acta Crystallographica Section C'
_journal_page_first m207
_journal_page_last m211
_journal_paper_doi 10.1107/S0108270102023600
_journal_volume 59
_journal_year 2003
_chemical_formula_iupac '[Sn2 (C7 H7)6 Cl2 (C12 H10 N2)]'
_chemical_formula_moiety 'C54 H52 Cl2 N2 Sn2'
_chemical_formula_sum 'C54 H52 Cl2 N2 Sn2'
_chemical_formula_weight 1037.26
_chemical_melting_point 409.6(5)
_chemical_name_systematic
;
[\m-(E)-4,4'-(1,2-ethenediyl)dipyridine-\k^2^-N:N']bis[chlorotris(4-
methylphenyl)tin(IV)]
;
_space_group_IT_number 14
_symmetry_cell_setting monoclinic
_symmetry_space_group_name_Hall '-P 2yn'
_symmetry_space_group_name_H-M 'P 1 21/n 1'
_atom_sites_solution_hydrogens geom
_atom_sites_solution_primary direct
_atom_sites_solution_secondary difmap
_cell_angle_alpha 90.
_cell_angle_beta 98.940(10)
_cell_angle_gamma 90.
_cell_formula_units_Z 2
_cell_length_a 11.6410(10)
_cell_length_b 12.0190(10)
_cell_length_c 17.999(2)
_cell_measurement_reflns_used 50324
_cell_measurement_temperature 293.0(10)
_cell_measurement_theta_max 25.0
_cell_measurement_theta_min 2.0
_cell_volume 2487.7(4)
_computing_cell_refinement 'DENZO--SMN (Otwinowski & Minor, 1997)'
_computing_data_collection 'COLLECT (Nonius, 1998)'
_computing_data_reduction 'SCALEPACK (Otwinowski & Minor, 1997)'
_computing_molecular_graphics 'SHELXTL/PC (Sheldrick, 1990)'
_computing_structure_refinement 'SHELXL97 (Sheldrick, 1997)'
_computing_structure_solution
;
SHELXS97 (Sheldrick, 1997) in maXus (Mackay et al., 1998)
;
_diffrn_ambient_temperature 293.0(10)
_diffrn_detector_area_resol_mean 18
_diffrn_measured_fraction_theta_full 1.00
_diffrn_measurement_device_type 'Nonius KappaCCD'
_diffrn_measurement_method '\f and \w scans with 1.0\% steps'
_diffrn_radiation_monochromator graphite
_diffrn_radiation_source 'fine-focus sealed tube'
_diffrn_radiation_type MoK\a
_diffrn_radiation_wavelength 0.71073
_diffrn_reflns_av_R_equivalents 0.017
_diffrn_reflns_av_sigmaI/netI 0.024
_diffrn_reflns_limit_h_max 13
_diffrn_reflns_limit_h_min 0
_diffrn_reflns_limit_k_max 14
_diffrn_reflns_limit_k_min -14
_diffrn_reflns_limit_l_max 21
_diffrn_reflns_limit_l_min -21
_diffrn_reflns_number 8292
_diffrn_reflns_theta_full 25.0
_diffrn_reflns_theta_max 25.00
_diffrn_reflns_theta_min 2.05
_diffrn_standards_decay_% <2
_diffrn_standards_number 0
_exptl_absorpt_coefficient_mu 1.15
_exptl_absorpt_correction_T_max 0.74
_exptl_absorpt_correction_T_min 0.65
_exptl_absorpt_correction_type multi-scan
_exptl_absorpt_process_details '(DENZO--SMN; Otwinowski & Minor, 1997)'
_exptl_crystal_colour colourless
_exptl_crystal_density_diffrn 1.385
_exptl_crystal_density_method 'not measured'
_exptl_crystal_description
;
block
;
_exptl_crystal_F_000 1048
_exptl_crystal_size_max 0.32
_exptl_crystal_size_mid 0.32
_exptl_crystal_size_min 0.24
_refine_diff_density_max 0.72
_refine_diff_density_min -0.45
_refine_ls_extinction_method none
_refine_ls_goodness_of_fit_ref 1.04
_refine_ls_hydrogen_treatment constr
_refine_ls_matrix_type full
_refine_ls_number_parameters 271
_refine_ls_number_reflns 4372
_refine_ls_number_restraints 0
_refine_ls_restrained_S_all 1.04
_refine_ls_R_factor_all 0.035
_refine_ls_R_factor_gt 0.028
_refine_ls_shift/su_max 0.001
_refine_ls_shift/su_mean 0.000
_refine_ls_structure_factor_coef Fsqd
_refine_ls_weighting_details 'calc w = 1/[\s^2^(Fo^2^)+(0.031P)^2^+1.8P] where P = (Fo^2^+2Fc^2^)/3'
_refine_ls_weighting_scheme calc
_refine_ls_wR_factor_gt 0.066
_refine_ls_wR_factor_ref 0.070
_reflns_number_gt 3781
_reflns_number_total 4372
_reflns_threshold_expression I>2\s(I)
_cod_data_source_file fr1399.cif
_cod_data_source_block I
_cod_depositor_comments
;
The following automatic conversions were performed:

'_chemical_melting_point' value '136-137C' was changed to '409.6(5)'
- it was converted from degrees Celsius(C) to Kelvins(K), the average
value was taken and precision was estimated.

Automatic conversion script
Id: cif_fix_values 1646 2011-03-28 12:23:43Z adriana 

The following automatic conversions were performed:

'_chemical_melting_point' value '136-137_C' was changed to '409.6(5)'
- it was converted from degrees Celsius(C) to Kelvins(K), the average
value was taken and precision was estimated.

Automatic conversion script
Id: cif_fix_values 1715 2011-07-08 13:25:40Z adriana 
;
_cod_original_sg_symbol_H-M 'P 21/n'
_cod_database_code 2013264
_cod_database_fobs_code 2013264

loop_
_symmetry_equiv_pos_as_xyz
'x, y, z'
'-x+1/2, y+1/2, -z+1/2'
'-x, -y, -z'
'x-1/2, -y-1/2, z-1/2'

loop_
_atom_site_label
_atom_site_fract_x
_atom_site_fract_y
_atom_site_fract_z
_atom_site_U_iso_or_equiv
_atom_site_adp_type
_atom_site_calc_flag
_atom_site_refinement_flags
_atom_site_occupancy
_atom_site_disorder_assembly
_atom_site_disorder_group
_atom_site_type_symbol
Sn 0.05018(2) 0.27211(2) 0.225730(10) 0.04090(10) Uani d . 1 . . Sn
Cl -0.13316(6) 0.22531(8) 0.13781(4) 0.0589(2) Uani d . 1 . . Cl
N 0.22357(19) 0.3280(2) 0.31738(12) 0.0453(6) Uani d . 1 . . N
C1 0.3092(2) 0.3842(2) 0.29343(17) 0.0489(7) Uani d . 1 . . C
H1 0.3101 0.3871 0.2419 0.059 Uiso calc R 1 . . H
C2 0.3963(3) 0.4384(2) 0.33977(17) 0.0514(7) Uani d . 1 . . C
H2 0.4532 0.4770 0.3194 0.062 Uiso calc R 1 . . H
C3 0.3993(3) 0.4353(2) 0.41603(18) 0.0523(8) Uani d . 1 . . C
C4 0.3120(3) 0.3753(3) 0.44220(16) 0.0655(9) Uani d . 1 . . C
H4 0.3115 0.3689 0.4936 0.079 Uiso calc R 1 . . H
C5 0.2253(3) 0.3247(3) 0.39179(16) 0.0582(8) Uani d . 1 . . C
H5 0.1661 0.2871 0.4105 0.070 Uiso calc R 1 . . H
C6 0.4934(3) 0.4971(3) 0.46445(17) 0.0613(8) Uani d . 1 . . C
H6 0.5471 0.5347 0.4405 0.074 Uiso calc R 1 . . H
C7 0.1606(2) 0.2387(2) 0.14406(15) 0.0410(6) Uani d . 1 . . C
C8 0.1281(3) 0.2716(3) 0.06996(16) 0.0518(7) Uani d . 1 . . C
H8 0.0617 0.3147 0.0571 0.062 Uiso calc R 1 . . H
C9 0.1926(3) 0.2417(3) 0.01470(17) 0.0632(9) Uani d . 1 . . C
H9 0.1696 0.2660 -0.0344 0.076 Uiso calc R 1 . . H
C10 0.2903(3) 0.1762(3) 0.03161(18) 0.0607(8) Uani d . 1 . . C
C11 0.3246(3) 0.1450(3) 0.10523(18) 0.0573(8) Uani d . 1 . . C
H11 0.3914 0.1022 0.1177 0.069 Uiso calc R 1 . . H
C12 0.2616(2) 0.1760(3) 0.16110(16) 0.0487(7) Uani d . 1 . . C
H12 0.2872 0.1547 0.2106 0.058 Uiso calc R 1 . . H
C13 0.3577(4) 0.1375(4) -0.0302(2) 0.0950(14) Uani d . 1 . . C
H13A 0.3220 0.1675 -0.0776 0.142 Uiso calc R 1 . . H
H13B 0.3567 0.0577 -0.0326 0.142 Uiso calc R 1 . . H
H13C 0.4366 0.1630 -0.0190 0.142 Uiso calc R 1 . . H
C14 0.0205(2) 0.1449(2) 0.30380(15) 0.0428(6) Uani d . 1 . . C
C15 -0.0918(3) 0.1205(3) 0.31534(18) 0.0548(8) Uani d . 1 . . C
H15 -0.1528 0.1648 0.2926 0.066 Uiso calc R 1 . . H
C16 -0.1154(3) 0.0321(3) 0.35977(18) 0.0597(8) Uani d . 1 . . C
H16 -0.1917 0.0188 0.3668 0.072 Uiso calc R 1 . . H
C17 -0.0284(3) -0.0366(3) 0.39364(17) 0.0538(8) Uani d . 1 . . C
C18 0.0840(3) -0.0132(3) 0.38281(17) 0.0567(8) Uani d . 1 . . C
H18 0.1445 -0.0583 0.4053 0.068 Uiso calc R 1 . . H
C19 0.1083(3) 0.0761(3) 0.33913(16) 0.0502(7) Uani d . 1 . . C
H19 0.1849 0.0903 0.3333 0.060 Uiso calc R 1 . . H
C20 -0.0554(4) -0.1354(3) 0.4394(2) 0.0768(11) Uani d . 1 . . C
H20A 0.0156 -0.1728 0.4594 0.115 Uiso calc R 1 . . H
H20B -0.1053 -0.1858 0.4079 0.115 Uiso calc R 1 . . H
H20C -0.0937 -0.1107 0.4799 0.115 Uiso calc R 1 . . H
C21 -0.0030(2) 0.4410(2) 0.23193(15) 0.0431(6) Uani d . 1 . . C
C22 -0.0762(3) 0.4762(3) 0.28066(17) 0.0536(8) Uani d . 1 . . C
H22 -0.1004 0.4255 0.3141 0.064 Uiso calc R 1 . . H
C23 -0.1143(3) 0.5854(3) 0.28079(18) 0.0557(8) Uani d . 1 . . C
H23 -0.1637 0.6067 0.3142 0.067 Uiso calc R 1 . . H
C24 -0.0803(2) 0.6630(3) 0.23218(17) 0.0507(7) Uani d . 1 . . C
C25 -0.0077(3) 0.6277(3) 0.18252(17) 0.0542(8) Uani d . 1 . . C
H25 0.0155 0.6782 0.1486 0.065 Uiso calc R 1 . . H
C26 0.0307(3) 0.5188(3) 0.18261(17) 0.0520(7) Uani d . 1 . . C
H26 0.0799 0.4973 0.1491 0.062 Uiso calc R 1 . . H
C27 -0.1204(3) 0.7816(3) 0.2329(2) 0.0695(10) Uani d . 1 . . C
H27A -0.0883 0.8232 0.1955 0.104 Uiso calc R 1 . . H
H27B -0.0948 0.8134 0.2816 0.104 Uiso calc R 1 . . H
H27C -0.2038 0.7840 0.2221 0.104 Uiso calc R 1 . . H

loop_
_atom_site_aniso_label
_atom_site_aniso_U_11
_atom_site_aniso_U_22
_atom_site_aniso_U_33
_atom_site_aniso_U_12
_atom_site_aniso_U_13
_atom_site_aniso_U_23
Sn 0.03960(12) 0.04651(13) 0.03583(12) -0.00156(8) 0.00365(8) -0.00526(8)
Cl 0.0420(4) 0.0840(6) 0.0476(4) -0.0058(4) -0.0027(3) -0.0148(4)
N 0.0452(13) 0.0487(14) 0.0394(12) -0.0090(11) -0.0016(10) -0.0014(11)
C1 0.0491(17) 0.0493(17) 0.0467(16) -0.0052(14) 0.0024(13) -0.0015(14)
C2 0.0449(16) 0.0459(17) 0.0600(19) -0.0055(13) -0.0028(14) -0.0017(14)
C3 0.0475(17) 0.0378(16) 0.064(2) -0.0013(13) -0.0134(15) 0.0003(14)
C4 0.092(3) 0.065(2) 0.0322(15) -0.0094(19) -0.0133(16) -0.0009(15)
C5 0.072(2) 0.063(2) 0.0373(15) -0.0219(17) 0.0009(14) 0.0007(15)
C6 0.065(2) 0.0519(19) 0.0619(18) 0.0011(16) -0.0064(17) 0.0031(17)
C7 0.0385(14) 0.0473(16) 0.0369(14) -0.0040(12) 0.0045(11) -0.0058(12)
C8 0.0511(17) 0.0621(19) 0.0399(16) 0.0046(15) -0.0006(13) -0.0030(14)
C9 0.070(2) 0.083(3) 0.0361(16) -0.0015(19) 0.0077(16) -0.0032(16)
C10 0.062(2) 0.069(2) 0.0546(19) -0.0044(18) 0.0201(16) -0.0162(17)
C11 0.0445(17) 0.061(2) 0.068(2) 0.0068(15) 0.0128(15) -0.0077(16)
C12 0.0457(16) 0.0578(18) 0.0405(15) -0.0007(14) 0.0007(12) 0.0016(14)
C13 0.101(3) 0.117(4) 0.077(3) -0.004(3) 0.046(2) -0.029(3)
C14 0.0433(15) 0.0452(16) 0.0398(14) -0.0033(13) 0.0059(12) -0.0090(12)
C15 0.0469(17) 0.0564(19) 0.0598(19) 0.0016(15) 0.0044(14) 0.0036(16)
C16 0.0531(19) 0.062(2) 0.066(2) -0.0103(16) 0.0154(16) 0.0005(17)
C17 0.067(2) 0.0494(18) 0.0447(16) -0.0070(16) 0.0089(15) -0.0065(14)
C18 0.065(2) 0.0523(19) 0.0508(18) 0.0130(16) 0.0034(15) 0.0006(15)
C19 0.0446(16) 0.0586(19) 0.0472(16) 0.0014(14) 0.0064(13) -0.0049(15)
C20 0.103(3) 0.061(2) 0.066(2) -0.012(2) 0.013(2) 0.0088(18)
C21 0.0413(15) 0.0492(17) 0.0373(14) -0.0014(13) 0.0014(12) -0.0086(12)
C22 0.0552(18) 0.058(2) 0.0492(17) 0.0002(15) 0.0131(14) -0.0023(14)
C23 0.0509(18) 0.062(2) 0.0561(18) 0.0035(15) 0.0139(15) -0.0114(16)
C24 0.0419(16) 0.0487(18) 0.0579(18) -0.0021(13) -0.0035(14) -0.0132(15)
C25 0.0552(18) 0.0518(19) 0.0554(18) -0.0067(15) 0.0081(15) -0.0018(15)
C26 0.0524(17) 0.0554(19) 0.0499(17) -0.0001(15) 0.0137(14) -0.0066(15)
C27 0.064(2) 0.051(2) 0.093(3) -0.0019(17) 0.0129(19) -0.0160(19)

loop_
_atom_type_symbol
_atom_type_description
_atom_type_scat_dispersion_real
_atom_type_scat_dispersion_imag
_atom_type_scat_source
C C 0.0033 0.0016 'International Tables Vol C Tables 4.2.6.8 and 6.1.1.4'
H H 0.0000 0.0000 'International Tables Vol C Tables 4.2.6.8 and 6.1.1.4'
Sn Sn -0.6537 1.4246 'International Tables Vol C Tables 4.2.6.8 and 6.1.1.4'
Cl Cl 0.1484 0.1585 'International Tables Vol C Tables 4.2.6.8 and 6.1.1.4'
N N 0.0061 0.0033 'International Tables Vol C Tables 4.2.6.8 and 6.1.1.4'

loop_
_diffrn_measured_fraction_theta_max
1.00

loop_
_geom_angle_atom_site_label_1
_geom_angle_atom_site_label_2
_geom_angle_atom_site_label_3
_geom_angle_site_symmetry_1
_geom_angle
_geom_angle_publ_flag
N Sn N . 175.92(6) no
C7 Sn C7 . 93.87(7) no
C14 Sn C14 . 92.61(7) no
C21 Sn C21 . 91.20(7) no
N Sn C7 . 89.67(9) no
N Sn C14 . 87.40(9) no
N Sn C21 . 85.45(9) no
C7 Sn C14 . 119.55(10) no
C7 Sn C21 . 115.22(11) no
C14 Sn C21 . 124.64(10) no
Sn N C1 . 119.54(18) no
Sn N C5 . 122.7(2) no
C1 N C5 . 116.4(2) no
N C1 C2 . 124.3(3) no
C1 C2 C3 . 119.9(3) no
C2 C3 C4 . 116.7(3) no
C2 C3 C6 . 118.4(3) no
C4 C3 C6 . 124.9(3) no
C3 C4 C5 . 120.2(3) no
N C5 C4 . 122.6(3) no
C3 C6 C6 3_666 125.6(5) no
Sn C7 C8 . 120.4(2) no
Sn C7 C12 . 121.9(2) no
C8 C7 C12 . 117.5(3) no
C7 C8 C9 . 121.4(3) no
C8 C9 C10 . 120.7(3) no
C9 C10 C11 . 118.3(3) no
C9 C10 C13 . 120.8(3) no
C11 C10 C13 . 120.8(3) no
C10 C11 C12 . 121.3(3) no
C7 C12 C11 . 120.7(3) no
Sn C14 C15 . 120.1(2) no
Sn C14 C19 . 122.9(2) no
C15 C14 C19 . 116.7(3) no
C14 C15 C16 . 121.7(3) no
C15 C16 C17 . 121.3(3) no
C16 C17 C18 . 117.7(3) no
C16 C17 C20 . 120.9(3) no
C18 C17 C20 . 121.4(3) no
C17 C18 C19 . 121.3(3) no
C14 C19 C18 . 121.4(3) no
Sn C21 C22 . 122.6(2) no
Sn C21 C26 . 119.7(2) no
C22 C21 C26 . 117.7(3) no
C21 C22 C23 . 121.4(3) no
C22 C23 C24 . 121.1(3) no
C23 C24 C25 . 117.8(3) no
C23 C24 C27 . 121.1(3) no
C25 C24 C27 . 121.1(3) no
C24 C25 C26 . 121.2(3) no
C21 C26 C25 . 121.0(3) no
N C1 H1 . 117.8 no
C2 C1 H1 . 117.8 no
C1 C2 H2 . 120.1 no
C3 C2 H2 . 120.1 no
C3 C4 H4 . 119.9 no
C5 C4 H4 . 119.9 no
N C5 H5 . 118.7 no
C4 C5 H5 . 118.7 no
C3 C6 H6 . 117.2 no
C6 C6 H6 3_666 117.2 no
C7 C8 H8 . 119.3 no
C9 C8 H8 . 119.3 no
C8 C9 H9 . 119.6 no
C10 C9 H9 . 119.6 no
C10 C11 H11 . 119.4 no
C12 C11 H11 . 119.4 no
C7 C12 H12 . 119.6 no
C11 C12 H12 . 119.6 no
H13A C13 H13B . 109.5 no
H13A C13 H13C . 109.5 no
H13B C13 H13C . 109.5 no
C10 C13 H13A . 109.5 no
C10 C13 H13B . 109.5 no
C10 C13 H13C . 109.5 no
C14 C15 H15 . 119.1 no
C16 C15 H15 . 119.1 no
C15 C16 H16 . 119.4 no
C17 C16 H16 . 119.4 no
C17 C18 H18 . 119.3 no
C19 C18 H18 . 119.3 no
C14 C19 H19 . 119.3 no
C18 C19 H19 . 119.3 no
H20A C20 H20B . 109.5 no
H20A C20 H20C . 109.5 no
H20B C20 H20C . 109.5 no
C17 C20 H20A . 109.5 no
C17 C20 H20B . 109.5 no
C17 C20 H20C . 109.5 no
C21 C22 H22 . 119.3 no
C23 C22 H22 . 119.3 no
C22 C23 H23 . 119.5 no
C24 C23 H23 . 119.5 no
C24 C25 H25 . 119.4 no
C26 C25 H25 . 119.4 no
C21 C26 H26 . 119.5 no
C25 C26 H26 . 119.5 no
H27A C27 H27B . 109.5 no
H27A C27 H27C . 109.5 no
H27B C27 H27C . 109.5 no
C24 C27 H27A . 109.5 no
C24 C27 H27B . 109.5 no
C24 C27 H27C . 109.5 no

loop_
_geom_bond_atom_site_label_1
_geom_bond_atom_site_label_2
_geom_bond_site_symmetry_2
_geom_bond_distance
_geom_bond_publ_flag
Sn Cl . 2.5152(8) no
Sn N . 2.492(2) no
Sn C7 . 2.136(3) no
Sn C14 . 2.141(3) no
Sn C21 . 2.130(3) no
N C1 . 1.330(4) no
N C5 . 1.337(4) no
C1 C2 . 1.373(4) no
C2 C3 . 1.368(4) no
C3 C4 . 1.388(5) no
C3 C6 . 1.488(4) no
C4 C5 . 1.388(4) no
C6 C6 3_666 1.267(6) no
C7 C8 . 1.386(4) no
C7 C12 . 1.390(4) no
C8 C9 . 1.383(4) no
C9 C10 . 1.379(5) no
C10 C11 . 1.375(5) no
C10 C13 . 1.529(4) no
C11 C12 . 1.385(4) no
C14 C15 . 1.387(4) no
C14 C19 . 1.389(4) no
C15 C16 . 1.384(4) no
C16 C17 . 1.374(4) no
C17 C18 . 1.381(4) no
C17 C20 . 1.505(4) no
C18 C19 . 1.385(4) no
C21 C22 . 1.381(4) no
C21 C26 . 1.387(4) no
C22 C23 . 1.386(4) no
C23 C24 . 1.378(4) no
C24 C25 . 1.388(4) no
C24 C27 . 1.501(4) no
C25 C26 . 1.383(4) no
C1 H1 . 0.93 no
C2 H2 . 0.93 no
C4 H4 . 0.93 no
C5 H5 . 0.93 no
C6 H6 . 0.93 no
C8 H8 . 0.93 no
C9 H9 . 0.93 no
C11 H11 . 0.93 no
C12 H12 . 0.93 no
C13 H13A . 0.96 no
C13 H13B . 0.96 no
C13 H13C . 0.96 no
C15 H15 . 0.93 no
C16 H16 . 0.93 no
C18 H18 . 0.93 no
C19 H19 . 0.93 no
C20 H20A . 0.96 no
C20 H20B . 0.96 no
C20 H20C . 0.96 no
C22 H22 . 0.93 no
C23 H23 . 0.93 no
C25 H25 . 0.93 no
C26 H26 . 0.93 no
C27 H27A . 0.96 no
C27 H27B . 0.96 no
C27 H27C . 0.96 no

loop_
_geom_torsion_atom_site_label_1
_geom_torsion_atom_site_label_2
_geom_torsion_atom_site_label_3
_geom_torsion_atom_site_label_4
_geom_torsion_site_symmetry_4
_geom_torsion
_geom_torsion_publ_flag
C2 C3 C6 C6 3_666 179.2(4) no
C4 C3 C6 C6 3_666 0.2(7) no
